data_4037961
loop_
_publ_author_name
'K\"ollmann, Christoph'
'Sake, Svenja M.'
'Jones, Peter G.'
'Pietschmann, Thomas'
'Werz, Daniel B.'

_publ_section_title
;
 Protecting-Group-Mediated Diastereoselective Synthesis of C4'-Methylated
 Uridine Analogs and their Activity against the Human Respiratory
 Syncytial Virus.
;
_journal_name_full 'The Journal of organic chemistry'
_journal_paper_doi 10.1021/acs.joc.9b03425
_journal_year 2020
_chemical_absolute_configuration ad
_chemical_formula_sum 'C10 H14 N2 O6'
_chemical_formula_weight 258.23
_space_group_crystal_system monoclinic
_space_group_IT_number 4
_space_group_name_Hall 'P 2yb'
_space_group_name_H-M_alt 'P 1 21 1'
_atom_sites_solution_hydrogens mixed
_audit_creation_method SHELXL-2017/1
_cell_angle_alpha 90
_cell_angle_beta 95.1416(16)
_cell_angle_gamma 90
_cell_formula_units_Z 2
_cell_length_a 8.35326(14)
_cell_length_b 5.76025(11)
_cell_length_c 11.5435(2)
_cell_measurement_reflns_used 19394
_cell_measurement_temperature 100(2)
_cell_measurement_theta_max 76.9970
_cell_measurement_theta_min 3.8620
_cell_volume 553.202(17)
_computing_cell_refinement 'CrysAlisPro 1.171.40.61a (Rigaku OD, 2019)'
_computing_data_collection 'CrysAlisPro 1.171.40.61a (Rigaku OD, 2019)'
_computing_data_reduction 'CrysAlisPro 1.171.40.61a (Rigaku OD, 2019)'
_computing_molecular_graphics 'Siemens XP'
_computing_publication_material SHELXL-2017
_computing_structure_refinement 'SHELXL-2017/1 (Sheldrick, 2017)'
_computing_structure_solution SHELXT
_diffrn_ambient_temperature 100(2)
_diffrn_detector_area_resol_mean 10.0000
_diffrn_measured_fraction_theta_full 0.991
_diffrn_measured_fraction_theta_max 0.987
_diffrn_measurement_device_type 'XtaLAB Synergy, Single source at home/near, HyP'
_diffrn_measurement_method '\w scans'
_diffrn_radiation_type CuK\a
_diffrn_radiation_wavelength 1.54184
_diffrn_reflns_av_R_equivalents 0.0310
_diffrn_reflns_av_unetI/netI 0.0129
_diffrn_reflns_Laue_measured_fraction_full 0.991
_diffrn_reflns_Laue_measured_fraction_max 0.987
_diffrn_reflns_limit_h_max 10
_diffrn_reflns_limit_h_min -10
_diffrn_reflns_limit_k_max 7
_diffrn_reflns_limit_k_min -7
_diffrn_reflns_limit_l_max 14
_diffrn_reflns_limit_l_min -14
_diffrn_reflns_number 22406
_diffrn_reflns_point_group_measured_fraction_full 0.979
_diffrn_reflns_point_group_measured_fraction_max 0.973
_diffrn_reflns_theta_full 77.000
_diffrn_reflns_theta_max 77.573
_diffrn_reflns_theta_min 3.845
_diffrn_source 'micro-focus sealed X-ray tube'
_exptl_absorpt_coefficient_mu 1.113
_exptl_absorpt_correction_T_max 1.00000
_exptl_absorpt_correction_T_min 0.89496
_exptl_absorpt_correction_type multi-scan
_exptl_absorpt_process_details
;
CrysAlisPro 1.171.40.61a (Rigaku Oxford Diffraction, 2019)
Empirical absorption correction using spherical harmonics,
 implemented in SCALE3 ABSPACK scaling algorithm.
;
_exptl_crystal_colour colourless
_exptl_crystal_density_diffrn 1.550
_exptl_crystal_description block
_exptl_crystal_F_000 272
_exptl_crystal_size_max 0.12
_exptl_crystal_size_mid 0.10
_exptl_crystal_size_min 0.08
_refine_diff_density_max 0.186
_refine_diff_density_min -0.159
_refine_diff_density_rms 0.032
_refine_ls_abs_structure_details
;
 Flack x determined using 1000 quotients [(I+)-(I-)]/[(I+)+(I-)]
 (Parsons, Flack and Wagner, Acta Cryst. B69 (2013) 249-259).
;
_refine_ls_abs_structure_Flack -0.03(5)
_refine_ls_extinction_coef 0.0060(12)
_refine_ls_extinction_expression Fc^*^=kFc[1+0.001xFc^2^\l^3^/sin(2\q)]^-1/4^
_refine_ls_extinction_method 'SHELXL-2017/1 (Sheldrick 2017)'
_refine_ls_goodness_of_fit_ref 1.065
_refine_ls_hydrogen_treatment mixed
_refine_ls_matrix_type full
_refine_ls_number_parameters 181
_refine_ls_number_reflns 2297
_refine_ls_number_restraints 1
_refine_ls_restrained_S_all 1.065
_refine_ls_R_factor_all 0.0222
_refine_ls_R_factor_gt 0.0221
_refine_ls_shift/su_max 0.000
_refine_ls_shift/su_mean 0.000
_refine_ls_structure_factor_coef Fsqd
_refine_ls_weighting_details 'w=1/[\s^2^(Fo^2^)+(0.0311P)^2^+0.1232P] where P=(Fo^2^+2Fc^2^)/3'
_refine_ls_weighting_scheme calc
_refine_ls_wR_factor_gt 0.0578
_refine_ls_wR_factor_ref 0.0579
_reflns_Friedel_coverage 0.789
_reflns_Friedel_fraction_full 0.965
_reflns_Friedel_fraction_max 0.957
_reflns_number_gt 2280
_reflns_number_total 2297
_reflns_threshold_expression 'I > 2\s(I)'
_cod_data_source_file jo9b03425_si_002.cif
_cod_data_source_block knoell
_cod_original_cell_volume 553.203(17)
_cod_original_sg_symbol_H-M 'P 21'
_cod_database_code 4037961
_shelx_shelxl_version_number 2017/1
_shelx_space_group_comment
;
The symmetry employed for this shelxl refinement is uniquely defined
by the following loop, which should always be used as a source of
symmetry information in preference to the above space-group names.
They are only intended as comments.
;
_shelx_estimated_absorpt_t_min 0.878
_shelx_estimated_absorpt_t_max 0.916

loop_
_space_group_symop_operation_xyz
'x, y, z'
'-x, y+1/2, -z'

loop_
_atom_site_label
_atom_site_type_symbol
_atom_site_fract_x
_atom_site_fract_y
_atom_site_fract_z
_atom_site_U_iso_or_equiv
_atom_site_adp_type
_atom_site_occupancy
_atom_site_site_symmetry_order
_atom_site_calc_flag
_atom_site_refinement_flags_posn
_atom_site_refinement_flags_adp
_atom_site_refinement_flags_occupancy
_atom_site_disorder_assembly
_atom_site_disorder_group
C1 C 0.55685(17) 0.6022(3) 0.29513(12) 0.0139(3) Uani 1 1 d . . . . .
H1 H 0.544351 0.755499 0.333989 0.017 Uiso 1 1 calc R U . . .
C2 C 0.55133(17) 0.4072(3) 0.38389(12) 0.0137(3) Uani 1 1 d . . . . .
H2 H 0.523323 0.257513 0.343152 0.016 Uiso 1 1 calc R U . . .
C3 C 0.72626(17) 0.3997(3) 0.43767(12) 0.0141(3) Uani 1 1 d . . . . .
H3 H 0.754756 0.240172 0.466875 0.017 Uiso 1 1 calc R U . . .
C4 C 0.82280(17) 0.4625(3) 0.33432(13) 0.0147(3) Uani 1 1 d . . . . .
C5 C 0.8773(2) 0.2474(3) 0.27218(15) 0.0187(3) Uani 1 1 d . . . . .
H5A H 0.920605 0.292463 0.198346 0.022 Uiso 1 1 calc R U . . .
H5B H 0.963422 0.167501 0.321492 0.022 Uiso 1 1 calc R U . . .
C6 C 0.96668(19) 0.6192(3) 0.36529(14) 0.0193(3) Uani 1 1 d . . . . .
H6A H 1.012021 0.669016 0.293929 0.029 Uiso 1 1 calc R U . . .
H6B H 1.048328 0.533860 0.414547 0.029 Uiso 1 1 calc R U . . .
H6C H 0.932474 0.755639 0.407364 0.029 Uiso 1 1 calc R U . . .
C7 C 0.43885(19) 0.3882(3) 0.12434(13) 0.0178(3) Uani 1 1 d . . . . .
H7 H 0.526881 0.283813 0.136083 0.021 Uiso 1 1 calc R U . . .
C8 C 0.3242(2) 0.3456(3) 0.03739(14) 0.0196(3) Uani 1 1 d . . . . .
H8 H 0.333015 0.215818 -0.012393 0.023 Uiso 1 1 calc R U . . .
C9 C 0.1884(2) 0.4987(3) 0.02076(14) 0.0187(3) Uani 1 1 d . . . . .
C10 C 0.30914(18) 0.7360(3) 0.18483(13) 0.0153(3) Uani 1 1 d . . . . .
O1 O 0.70990(12) 0.5895(2) 0.25157(9) 0.0153(2) Uani 1 1 d . . . . .
O2 O 0.43685(13) 0.4581(2) 0.46269(9) 0.0163(2) Uani 1 1 d . . . . .
H02 H 0.383(3) 0.329(5) 0.471(2) 0.033(6) Uiso 1 1 d . . . . .
O3 O 0.75340(13) 0.5667(2) 0.52922(9) 0.0166(2) Uani 1 1 d . . . . .
H03 H 0.726(3) 0.495(5) 0.592(2) 0.035(7) Uiso 1 1 d . . . . .
O4 O 0.74334(14) 0.0955(2) 0.24898(10) 0.0204(3) Uani 1 1 d . . . . .
H04 H 0.780(3) -0.031(6) 0.229(2) 0.035(7) Uiso 1 1 d . . . . .
O5 O 0.29859(13) 0.9046(2) 0.24779(9) 0.0186(3) Uani 1 1 d . . . . .
O6 O 0.07247(14) 0.4753(3) -0.05205(10) 0.0239(3) Uani 1 1 d . . . . .
N1 N 0.43335(15) 0.5771(3) 0.19688(11) 0.0149(3) Uani 1 1 d . . . . .
N2 N 0.19408(16) 0.6886(3) 0.09453(12) 0.0175(3) Uani 1 1 d . . . . .
H01 H 0.113(3) 0.788(5) 0.084(2) 0.030(6) Uiso 1 1 d . . . . .

loop_
_atom_site_aniso_label
_atom_site_aniso_U_11
_atom_site_aniso_U_22
_atom_site_aniso_U_33
_atom_site_aniso_U_23
_atom_site_aniso_U_13
_atom_site_aniso_U_12
C1 0.0127(6) 0.0157(8) 0.0125(6) -0.0002(6) -0.0023(5) -0.0003(6)
C2 0.0128(6) 0.0143(8) 0.0138(6) -0.0003(6) 0.0000(5) 0.0002(6)
C3 0.0141(7) 0.0139(7) 0.0137(7) -0.0001(6) -0.0017(5) 0.0005(6)
C4 0.0127(7) 0.0162(8) 0.0147(7) 0.0023(6) -0.0019(5) 0.0010(6)
C5 0.0154(7) 0.0194(8) 0.0214(8) -0.0006(7) 0.0020(6) 0.0012(6)
C6 0.0149(7) 0.0230(9) 0.0193(7) 0.0015(7) -0.0012(6) -0.0034(6)
C7 0.0193(7) 0.0170(8) 0.0167(7) 0.0004(7) 0.0002(6) -0.0002(6)
C8 0.0248(8) 0.0182(9) 0.0149(7) -0.0018(6) -0.0021(6) -0.0020(7)
C9 0.0189(7) 0.0234(8) 0.0133(7) 0.0034(6) -0.0009(6) -0.0058(6)
C10 0.0147(7) 0.0188(8) 0.0124(7) 0.0034(6) 0.0006(6) 0.0006(6)
O1 0.0131(5) 0.0179(6) 0.0146(5) 0.0038(5) -0.0003(4) 0.0004(5)
O2 0.0151(5) 0.0171(6) 0.0171(5) 0.0004(5) 0.0033(4) -0.0001(5)
O3 0.0170(5) 0.0200(6) 0.0121(5) -0.0011(5) -0.0015(4) -0.0012(5)
O4 0.0193(5) 0.0156(6) 0.0267(6) -0.0043(5) 0.0031(4) 0.0002(5)
O5 0.0194(5) 0.0201(6) 0.0155(5) -0.0012(5) -0.0021(4) 0.0045(5)
O6 0.0214(6) 0.0310(7) 0.0175(5) 0.0041(5) -0.0078(5) -0.0082(5)
N1 0.0141(6) 0.0167(6) 0.0130(6) 0.0001(5) -0.0034(5) 0.0001(6)
N2 0.0137(6) 0.0230(7) 0.0151(6) 0.0006(5) -0.0030(5) 0.0023(6)

loop_
_atom_type_symbol
_atom_type_description
_atom_type_scat_dispersion_real
_atom_type_scat_dispersion_imag
_atom_type_scat_source
C C 0.0181 0.0091 'International Tables Vol C Tables 4.2.6.8 and 6.1.1.4'
H H 0.0000 0.0000 'International Tables Vol C Tables 4.2.6.8 and 6.1.1.4'
N N 0.0311 0.0180 'International Tables Vol C Tables 4.2.6.8 and 6.1.1.4'
O O 0.0492 0.0322 'International Tables Vol C Tables 4.2.6.8 and 6.1.1.4'

loop_
_geom_angle_atom_site_label_1
_geom_angle_atom_site_label_2
_geom_angle_atom_site_label_3
_geom_angle
_geom_angle_site_symmetry_1
_geom_angle_site_symmetry_3
_geom_angle_publ_flag
O1 C1 N1 108.31(11) . . ?
O1 C1 C2 106.46(12) . . ?
N1 C1 C2 112.63(13) . . ?
O2 C2 C1 110.13(13) . . ?
O2 C2 C3 114.91(12) . . ?
C1 C2 C3 101.98(12) . . ?
O3 C3 C2 111.16(13) . . ?
O3 C3 C4 110.73(13) . . ?
C2 C3 C4 103.01(11) . . ?
O1 C4 C6 107.70(13) . . ?
O1 C4 C5 107.43(12) . . ?
C6 C4 C5 109.32(13) . . ?
O1 C4 C3 105.61(11) . . ?
C6 C4 C3 114.51(12) . . ?
C5 C4 C3 111.89(14) . . ?
O4 C5 C4 108.98(13) . . ?
C8 C7 N1 122.48(15) . . ?
C7 C8 C9 119.24(16) . . ?
O6 C9 N2 119.19(16) . . ?
O6 C9 C8 125.97(17) . . ?
N2 C9 C8 114.84(14) . . ?
O5 C10 N2 121.61(15) . . ?
O5 C10 N1 124.11(14) . . ?
N2 C10 N1 114.28(14) . . ?
C1 O1 C4 109.91(11) . . ?
C7 N1 C10 121.90(13) . . ?
C7 N1 C1 119.18(13) . . ?
C10 N1 C1 118.78(13) . . ?
C10 N2 C9 127.13(15) . . ?

loop_
_geom_bond_atom_site_label_1
_geom_bond_atom_site_label_2
_geom_bond_distance
_geom_bond_site_symmetry_2
_geom_bond_publ_flag
C1 O1 1.4170(18) . ?
C1 N1 1.4703(17) . ?
C1 C2 1.524(2) . ?
C2 O2 1.4084(18) . ?
C2 C3 1.5363(19) . ?
C3 O3 1.4323(18) . ?
C3 C4 1.542(2) . ?
C4 O1 1.4751(17) . ?
C4 C6 1.520(2) . ?
C4 C5 1.522(2) . ?
C5 O4 1.427(2) . ?
C7 C8 1.346(2) . ?
C7 N1 1.377(2) . ?
C8 C9 1.436(2) . ?
C9 O6 1.232(2) . ?
C9 N2 1.384(2) . ?
C10 O5 1.221(2) . ?
C10 N2 1.380(2) . ?
C10 N1 1.381(2) . ?

loop_
_geom_hbond_atom_site_label_D
_geom_hbond_atom_site_label_H
_geom_hbond_atom_site_label_A
_geom_hbond_distance_DH
_geom_hbond_distance_HA
_geom_hbond_distance_DA
_geom_hbond_angle_DHA
_geom_hbond_site_symmetry_A
_geom_hbond_publ_flag
O2 H02 O3 0.88(3) 1.89(3) 2.7647(17) 172(2) 2_646 yes
O3 H03 O5 0.88(3) 1.95(3) 2.8084(16) 164(2) 2_646 yes
O4 H04 O1 0.83(3) 2.28(3) 2.9281(19) 135(2) 1_545 yes
O4 H04 O6 0.83(3) 2.48(2) 2.9395(17) 116(2) 2_645 yes
N2 H01 O6 0.89(3) 1.90(3) 2.7801(18) 174(2) 2 yes
C7 H7 O4 0.95 2.39 3.275(2) 154.5 . yes

loop_
_geom_torsion_atom_site_label_1
_geom_torsion_atom_site_label_2
_geom_torsion_atom_site_label_3
_geom_torsion_atom_site_label_4
_geom_torsion
_geom_torsion_site_symmetry_1
_geom_torsion_site_symmetry_2
_geom_torsion_site_symmetry_3
_geom_torsion_site_symmetry_4
_geom_torsion_publ_flag
O1 C1 C2 O2 156.99(12) . . . . ?
N1 C1 C2 O2 -84.45(15) . . . . ?
O1 C1 C2 C3 34.55(15) . . . . ?
N1 C1 C2 C3 153.11(12) . . . . ?
O2 C2 C3 O3 -34.54(19) . . . . ?
C1 C2 C3 O3 84.56(14) . . . . ?
O2 C2 C3 C4 -153.17(14) . . . . ?
C1 C2 C3 C4 -34.06(15) . . . . ?
O3 C3 C4 O1 -96.31(14) . . . . ?
C2 C3 C4 O1 22.62(16) . . . . ?
O3 C3 C4 C6 22.01(18) . . . . ?
C2 C3 C4 C6 140.93(14) . . . . ?
O3 C3 C4 C5 147.11(13) . . . . ?
C2 C3 C4 C5 -93.96(14) . . . . ?
O1 C4 C5 O4 -66.49(16) . . . . ?
C6 C4 C5 O4 176.91(13) . . . . ?
C3 C4 C5 O4 48.99(16) . . . . ?
N1 C7 C8 C9 -1.6(3) . . . . ?
C7 C8 C9 O6 -177.00(16) . . . . ?
C7 C8 C9 N2 3.6(2) . . . . ?
N1 C1 O1 C4 -142.43(13) . . . . ?
C2 C1 O1 C4 -21.07(15) . . . . ?
C6 C4 O1 C1 -124.09(14) . . . . ?
C5 C4 O1 C1 118.26(13) . . . . ?
C3 C4 O1 C1 -1.31(16) . . . . ?
C8 C7 N1 C10 -0.1(2) . . . . ?
C8 C7 N1 C1 175.53(15) . . . . ?
O5 C10 N1 C7 179.27(15) . . . . ?
N2 C10 N1 C7 -0.4(2) . . . . ?
O5 C10 N1 C1 3.7(2) . . . . ?
N2 C10 N1 C1 -175.96(13) . . . . ?
O1 C1 N1 C7 53.75(18) . . . . ?
C2 C1 N1 C7 -63.72(17) . . . . ?
O1 C1 N1 C10 -130.53(14) . . . . ?
C2 C1 N1 C10 112.00(16) . . . . ?
O5 C10 N2 C9 -176.85(15) . . . . ?
N1 C10 N2 C9 2.8(2) . . . . ?
O6 C9 N2 C10 176.15(15) . . . . ?
C8 C9 N2 C10 -4.4(2) . . . . ?
